data_7127839
loop_
_publ_author_name
'Lai, Xiaojing'
'Liu, Jin-Biao'
'Wang, Yu-Chao'
'Qiu, Guanyinsheng'

_publ_section_title
;
 Iron-catalyzed intramolecular acyl nitrene/alkyne metalation for the
 synthesis of pyrrolo[2,1-a]isoindol-5-ones.
;
_journal_issue 16
_journal_name_full 'Chemical communications (Cambridge, England)'
_journal_page_first 2077
_journal_page_last 2080
_journal_paper_doi 10.1039/d0cc08039j
_journal_volume 57
_journal_year 2021
_chemical_formula_moiety 'C20 H15 N O2'
_chemical_formula_sum 'C20 H15 N O2'
_chemical_formula_weight 301.33
_space_group_crystal_system monoclinic
_space_group_IT_number 4
_space_group_name_Hall 'P 2yb'
_space_group_name_H-M_alt 'P 1 21 1'
_atom_sites_solution_hydrogens geom
_atom_sites_solution_primary dual
_audit_creation_date 2020-03-22
_audit_creation_method
;
Olex2 1.2
(compiled 2018.05.29 svn.r3508 for OlexSys, GUI svn.r5506)
;
_audit_update_record
;
2020-10-29 deposited with the CCDC.	2021-01-21 downloaded from the CCDC.
;
_cell_angle_alpha 90
_cell_angle_beta 99.299(4)
_cell_angle_gamma 90
_cell_formula_units_Z 4
_cell_length_a 8.0940(3)
_cell_length_b 17.4703(8)
_cell_length_c 11.2484(5)
_cell_measurement_reflns_used 2163
_cell_measurement_temperature 298
_cell_measurement_theta_max 72.1530
_cell_measurement_theta_min 4.7200
_cell_volume 1569.67(12)
_computing_cell_refinement 'CrysAlisPro 1.171.39.46 (Rigaku OD, 2018)'
_computing_data_collection 'CrysAlisPro 1.171.39.46 (Rigaku OD, 2018)'
_computing_data_reduction 'CrysAlisPro 1.171.39.46 (Rigaku OD, 2018)'
_computing_molecular_graphics 'Olex2 (Dolomanov et al., 2009)'
_computing_publication_material 'Olex2 (Dolomanov et al., 2009)'
_computing_structure_refinement 'ShelXL (Sheldrick, 2015)'
_computing_structure_solution 'ShelXT (Sheldrick, 2015)'
_diffrn_ambient_temperature 298
_diffrn_detector 'CCD plate'
_diffrn_detector_area_resol_mean 16.0802
_diffrn_detector_type Eos
_diffrn_measured_fraction_theta_full 0.999
_diffrn_measured_fraction_theta_max 0.973
_diffrn_measurement_details
;
List of Runs (angles in degrees, time in seconds):

  # Type    Start    End  Width  t~exp~   \w     \q     \k     \f   Frames
#--------------------------------------------------------------------------
  1  \w     21.00 103.00   1.00    1.90    --   36.58  57.00 150.00   82
  2  \w    -35.00  66.00   1.00    1.90    --   36.58 -19.00 -30.00  101
  3  \w     11.00  53.00   1.00    1.90    --   36.58  77.00  60.00   42
  4  \w     -1.00  52.00   1.00    1.90    --   36.58 -38.00-120.00   53
  5  \w     51.00  76.00   1.00    1.90    --   36.58 -99.00-120.00   25
  6  \w     82.00 107.00   1.00    1.90    --   36.58 178.00  90.00   25
  7  \w     48.00  95.00   1.00    7.60    --  108.00 -95.00   0.00   47
  8  \w     40.00  66.00   1.00    7.60    --  108.00 -77.00 -30.00   26
  9  \w     95.00 166.00   1.00    7.60    --  108.00  45.00  60.00   71
 10  \w    140.00 169.00   1.00    7.60    --  108.00  61.00 120.00   29
 11  \w     81.00 167.00   1.00    7.60    --  108.00  77.00  90.00   86
 12  \w     41.00  80.00   1.00    7.60    --  108.00 -95.00  90.00   39
 13  \w    103.00 178.00   1.00    7.60    --  108.00 111.00   0.00   75
 14  \w     86.00 135.00   1.00    7.60    --  108.00 -77.00 -30.00   49
 15  \w     37.00  87.00   1.00    7.60    --  108.00 -15.00 -60.00   50
;
_diffrn_measurement_device 'four-circle diffractometer'
_diffrn_measurement_device_type 'CrysAlisPro 1.171.40.53 (Rigaku Oxford Diffraction, 2019)'
_diffrn_measurement_method '\w scans'
_diffrn_orient_matrix_type 'CrysAlisPro convention (1999,Acta A55,543-557)'
_diffrn_orient_matrix_UB_11 0.0033535000
_diffrn_orient_matrix_UB_12 0.0705582000
_diffrn_orient_matrix_UB_13 -0.0818738000
_diffrn_orient_matrix_UB_21 0.0707632000
_diffrn_orient_matrix_UB_22 0.0488081000
_diffrn_orient_matrix_UB_23 0.1105558000
_diffrn_orient_matrix_UB_31 0.1793503000
_diffrn_orient_matrix_UB_32 -0.0205908000
_diffrn_orient_matrix_UB_33 -0.0179369000
_diffrn_radiation_monochromator graphite
_diffrn_radiation_probe x-ray
_diffrn_radiation_type CuK\a
_diffrn_radiation_wavelength 1.54184
_diffrn_reflns_av_R_equivalents 0.0253
_diffrn_reflns_av_unetI/netI 0.0397
_diffrn_reflns_Laue_measured_fraction_full 0.999
_diffrn_reflns_Laue_measured_fraction_max 0.973
_diffrn_reflns_limit_h_max 9
_diffrn_reflns_limit_h_min -8
_diffrn_reflns_limit_k_max 20
_diffrn_reflns_limit_k_min -21
_diffrn_reflns_limit_l_max 7
_diffrn_reflns_limit_l_min -13
_diffrn_reflns_number 5992
_diffrn_reflns_point_group_measured_fraction_full 0.767
_diffrn_reflns_point_group_measured_fraction_max 0.734
_diffrn_reflns_theta_full 67.684
_diffrn_reflns_theta_max 72.595
_diffrn_reflns_theta_min 3.982
_diffrn_source 'fine-focus sealed X-ray tube'
_diffrn_source_type 'Enhance (Cu) X-ray Source'
_exptl_absorpt_coefficient_mu 0.660
_exptl_absorpt_correction_T_max 1.00000
_exptl_absorpt_correction_T_min 0.72810
_exptl_absorpt_correction_type multi-scan
_exptl_absorpt_process_details
;
CrysAlisPro 1.171.39.46 (Rigaku Oxford Diffraction, 2018)
Empirical absorption correction using spherical harmonics,
 implemented in SCALE3 ABSPACK scaling algorithm.
;
_exptl_crystal_colour colourless
_exptl_crystal_colour_primary colourless
_exptl_crystal_density_diffrn 1.275
_exptl_crystal_description block
_exptl_crystal_F_000 632
_exptl_crystal_size_max 0.22
_exptl_crystal_size_mid 0.18
_exptl_crystal_size_min 0.12
_refine_diff_density_max 0.176
_refine_diff_density_min -0.197
_refine_diff_density_rms 0.055
_refine_ls_abs_structure_details
;
 Flack x determined using 1175 quotients [(I+)-(I-)]/[(I+)+(I-)]
 (Parsons, Flack and Wagner, Acta Cryst. B69 (2013) 249-259).
;
_refine_ls_abs_structure_Flack 0.1(2)
_refine_ls_extinction_method none
_refine_ls_goodness_of_fit_ref 1.053
_refine_ls_hydrogen_treatment constr
_refine_ls_matrix_type full
_refine_ls_number_parameters 419
_refine_ls_number_reflns 4565
_refine_ls_number_restraints 1
_refine_ls_restrained_S_all 1.053
_refine_ls_R_factor_all 0.0514
_refine_ls_R_factor_gt 0.0461
_refine_ls_shift/su_max 0.000
_refine_ls_shift/su_mean 0.000
_refine_ls_structure_factor_coef Fsqd
_refine_ls_weighting_details 'w=1/[\s^2^(Fo^2^)+(0.0650P)^2^+0.0400P] where P=(Fo^2^+2Fc^2^)/3'
_refine_ls_weighting_scheme calc
_refine_ls_wR_factor_gt 0.1162
_refine_ls_wR_factor_ref 0.1240
_reflns_Friedel_coverage 0.458
_reflns_Friedel_fraction_full 0.517
_reflns_Friedel_fraction_max 0.478
_reflns_number_gt 4118
_reflns_number_total 4565
_reflns_threshold_expression 'I > 2\s(I)'
_cod_data_source_file d0cc08039j2.cif
_cod_data_source_block 20200102-1
_cod_depositor_comments 'Adding full bibliography for 7127839--7127840.cif.'
_cod_database_code 7127839
_shelx_shelxl_version_number 2014/7
_chemical_oxdiff_formula 'C H O N'
_shelx_space_group_comment
;
The symmetry employed for this shelxl refinement is uniquely defined
by the following loop, which should always be used as a source of
symmetry information in preference to the above space-group names.
They are only intended as comments.
;
_shelx_estimated_absorpt_t_max 0.925
_shelx_estimated_absorpt_t_min 0.868
_reflns_odcompleteness_completeness 99.86
_reflns_odcompleteness_iscentric 1
_reflns_odcompleteness_theta 66.97
_olex2_refinement_description
;
1. Fixed Uiso
 At 1.2 times of:
  All C(H) groups
 At 1.5 times of:
  All C(H,H,H) groups
2.a Aromatic/amide H refined with riding coordinates:
 C25(H25), C21(H21), C17(H17), C5(H5), C36(H36), C39(H39), C22(H22), C20(H20),
 C24(H24), C18(H18), C23(H23), C38(H38), C19(H19), C1(H1), C37(H37), C2(H2),
 C3(H3), C4(H4)
2.b Idealised Me refined as rotating group:
 C13(H13A,H13B,H13C), C32(H32A,H32B,H32C), C015(H01A,H01B,H01C), C12(H12A,H12B,
 H12C)
;
_olex2_submission_special_instructions 'No special instructions were received'
_oxdiff_exptl_absorpt_empirical_details
;
Empirical correction (ABSPACK) includes:
- Absorption correction using spherical harmonics
- Frame scaling
;
_oxdiff_exptl_absorpt_empirical_full_max 1.308
_oxdiff_exptl_absorpt_empirical_full_min 0.680

loop_
_space_group_symop_operation_xyz
'x, y, z'
'-x, y+1/2, -z'

loop_
_atom_site_label
_atom_site_type_symbol
_atom_site_fract_x
_atom_site_fract_y
_atom_site_fract_z
_atom_site_U_iso_or_equiv
_atom_site_adp_type
_atom_site_occupancy
_atom_site_site_symmetry_order
_atom_site_calc_flag
_atom_site_refinement_flags_posn
_atom_site_refinement_flags_adp
_atom_site_refinement_flags_occupancy
_atom_site_disorder_assembly
_atom_site_disorder_group
O2 O 0.9874(3) 0.55623(17) 0.7497(2) 0.0648(6) Uani 1 1 d . . . . .
N1 N 0.9605(3) 0.50866(16) 0.5531(2) 0.0483(6) Uani 1 1 d . . . . .
O1 O 1.1140(4) 0.61629(18) 0.2524(3) 0.0755(7) Uani 1 1 d . . . . .
O3 O 0.7342(4) 0.6803(2) 0.5698(3) 0.0889(10) Uani 1 1 d . . . . .
N2 N 0.4211(3) 0.48933(19) 0.5862(2) 0.0552(7) Uani 1 1 d . . . . .
O4 O 0.3419(4) 0.4010(2) 0.4325(3) 0.0829(9) Uani 1 1 d . . . . .
C26 C 0.5290(4) 0.58516(17) 0.8787(3) 0.0467(6) Uani 1 1 d . . . . .
C9 C 1.0280(3) 0.55631(19) 0.4769(3) 0.0486(6) Uani 1 1 d . . . . .
C27 C 0.4961(3) 0.56031(19) 0.7516(3) 0.0464(6) Uani 1 1 d . . . . .
C8 C 0.8958(4) 0.44366(18) 0.4933(3) 0.0477(6) Uani 1 1 d . . . . .
C14 C 0.9388(4) 0.5082(2) 0.6766(3) 0.0513(7) Uani 1 1 d . . . . .
C11 C 1.0756(4) 0.5494(2) 0.2610(3) 0.0578(8) Uani 1 1 d . . . . .
C35 C 0.3258(4) 0.42755(19) 0.7420(3) 0.0527(7) Uani 1 1 d . . . . .
C6 C 0.8604(4) 0.3910(2) 0.2824(3) 0.0501(7) Uani 1 1 d . . . . .
C30 C 0.4121(4) 0.4959(2) 0.7090(3) 0.0495(7) Uani 1 1 d . . . . .
C28 C 0.5587(4) 0.5945(2) 0.6490(3) 0.0500(7) Uani 1 1 d . . . . .
C10 C 1.0058(4) 0.52062(19) 0.3661(3) 0.0498(7) Uani 1 1 d . . . . .
C31 C 0.6419(4) 0.6699(2) 0.6428(3) 0.0602(9) Uani 1 1 d . . . . .
C16 C 0.8467(4) 0.4352(2) 0.6877(3) 0.0522(7) Uani 1 1 d . . . . .
C29 C 0.5116(4) 0.5488(2) 0.5504(3) 0.0539(7) Uani 1 1 d . . . . .
C25 C 0.4010(5) 0.5915(2) 0.9459(3) 0.0585(8) Uani 1 1 d . . . . .
H25 H 0.2916 0.5799 0.9113 0.070 Uiso 1 1 calc R . . . .
C33 C 0.3479(4) 0.4205(2) 0.5360(3) 0.0631(9) Uani 1 1 d . . . . .
C15 C 0.8200(4) 0.39683(19) 0.5766(3) 0.0494(7) Uani 1 1 d . . . . .
C13 C 1.1082(4) 0.6305(2) 0.5190(4) 0.0582(8) Uani 1 1 d . . . . .
H13A H 1.0233 0.6667 0.5312 0.087 Uiso 1 1 calc GR . . . .
H13B H 1.1700 0.6499 0.4595 0.087 Uiso 1 1 calc GR . . . .
H13C H 1.1828 0.6227 0.5935 0.087 Uiso 1 1 calc GR . . . .
C7 C 0.9204(4) 0.44781(19) 0.3767(3) 0.0475(6) Uani 1 1 d . . . . .
C34 C 0.2877(4) 0.3825(2) 0.6381(4) 0.0607(9) Uani 1 1 d . . . . .
C21 C 0.6920(4) 0.6015(2) 0.9327(3) 0.0588(8) Uani 1 1 d . . . . .
H21 H 0.7793 0.5961 0.8888 0.071 Uiso 1 1 calc R . . . .
C17 C 0.7916(5) 0.4048(3) 0.7876(3) 0.0653(9) Uani 1 1 d . . . . .
H17 H 0.8086 0.4306 0.8609 0.078 Uiso 1 1 calc R . . . .
C5 C 0.9303(6) 0.3187(2) 0.2848(3) 0.0707(10) Uani 1 1 d . . . . .
H5 H 1.0166 0.3056 0.3465 0.085 Uiso 1 1 calc R . . . .
C36 C 0.2815(4) 0.4028(2) 0.8492(4) 0.0611(8) Uani 1 1 d . . . . .
H36 H 0.3064 0.4319 0.9191 0.073 Uiso 1 1 calc R . . . .
C39 C 0.2050(5) 0.3130(2) 0.6393(4) 0.0723(11) Uani 1 1 d . . . . .
H39 H 0.1809 0.2836 0.5698 0.087 Uiso 1 1 calc R . . . .
C22 C 0.7252(5) 0.6259(3) 1.0521(3) 0.0697(10) Uani 1 1 d . . . . .
H22 H 0.8342 0.6376 1.0874 0.084 Uiso 1 1 calc R . . . .
C20 C 0.7386(4) 0.3271(2) 0.5648(3) 0.0578(8) Uani 1 1 d . . . . .
H20 H 0.7211 0.3013 0.4916 0.069 Uiso 1 1 calc R . . . .
C24 C 0.4363(6) 0.6154(2) 1.0657(4) 0.0708(10) Uani 1 1 d . . . . .
H24 H 0.3501 0.6197 1.1109 0.085 Uiso 1 1 calc R . . . .
C18 C 0.7098(6) 0.3347(3) 0.7754(4) 0.0722(10) Uani 1 1 d . . . . .
H18 H 0.6721 0.3130 0.8416 0.087 Uiso 1 1 calc R . . . .
C23 C 0.5968(7) 0.6325(3) 1.1172(3) 0.0761(12) Uani 1 1 d . . . . .
H23 H 0.6190 0.6488 1.1969 0.091 Uiso 1 1 calc R . . . .
C38 C 0.1594(5) 0.2888(2) 0.7459(5) 0.0786(13) Uani 1 1 d . . . . .
H38 H 0.1025 0.2427 0.7484 0.094 Uiso 1 1 calc R . . . .
C32 C 0.6041(7) 0.7339(3) 0.7219(5) 0.0829(12) Uani 1 1 d . . . . .
H32A H 0.6809 0.7323 0.7964 0.124 Uiso 1 1 calc GR . . . .
H32B H 0.4917 0.7287 0.7379 0.124 Uiso 1 1 calc GR . . . .
H32C H 0.6153 0.7818 0.6823 0.124 Uiso 1 1 calc GR . . . .
C19 C 0.6837(5) 0.2965(3) 0.6657(4) 0.0715(10) Uani 1 1 d . . . . .
H19 H 0.6285 0.2496 0.6596 0.086 Uiso 1 1 calc R . . . .
C1 C 0.7313(5) 0.4089(3) 0.1907(4) 0.0702(10) Uani 1 1 d . . . . .
H1 H 0.6814 0.4570 0.1883 0.084 Uiso 1 1 calc R . . . .
C015 C 0.5334(5) 0.5584(3) 0.4211(3) 0.0739(11) Uani 1 1 d . . . . .
H01A H 0.5549 0.5094 0.3880 0.111 Uiso 1 1 calc GR . . . .
H01B H 0.6260 0.5920 0.4167 0.111 Uiso 1 1 calc GR . . . .
H01C H 0.4333 0.5798 0.3761 0.111 Uiso 1 1 calc GR . . . .
C37 C 0.1975(5) 0.3324(2) 0.8492(4) 0.0745(11) Uani 1 1 d . . . . .
H37 H 0.1669 0.3147 0.9205 0.089 Uiso 1 1 calc R . . . .
C2 C 0.6762(7) 0.3555(4) 0.1026(4) 0.0898(15) Uani 1 1 d . . . . .
H2 H 0.5901 0.3681 0.0405 0.108 Uiso 1 1 calc R . . . .
C3 C 0.7467(8) 0.2846(3) 0.1057(4) 0.0926(16) Uani 1 1 d . . . . .
H3 H 0.7086 0.2490 0.0461 0.111 Uiso 1 1 calc R . . . .
C4 C 0.8735(8) 0.2658(3) 0.1969(4) 0.0925(16) Uani 1 1 d . . . . .
H4 H 0.9213 0.2173 0.1994 0.111 Uiso 1 1 calc R . . . .
C12 C 1.1072(7) 0.4932(3) 0.1661(4) 0.0926(16) Uani 1 1 d . . . . .
H12A H 1.0025 0.4780 0.1194 0.139 Uiso 1 1 calc GR . . . .
H12B H 1.1634 0.4491 0.2039 0.139 Uiso 1 1 calc GR . . . .
H12C H 1.1759 0.5168 0.1144 0.139 Uiso 1 1 calc GR . . . .

loop_
_atom_site_aniso_label
_atom_site_aniso_U_11
_atom_site_aniso_U_22
_atom_site_aniso_U_33
_atom_site_aniso_U_23
_atom_site_aniso_U_13
_atom_site_aniso_U_12
O2 0.0657(13) 0.0660(15) 0.0599(13) -0.0189(13) 0.0015(11) 0.0031(13)
N1 0.0475(12) 0.0473(13) 0.0479(13) -0.0053(12) 0.0015(10) 0.0030(11)
O1 0.0878(18) 0.0640(16) 0.0776(17) 0.0064(15) 0.0217(14) -0.0100(14)
O3 0.086(2) 0.084(2) 0.108(2) 0.020(2) 0.0481(18) 0.0020(17)
N2 0.0527(13) 0.0650(17) 0.0450(12) -0.0067(13) -0.0011(10) 0.0113(13)
O4 0.0946(19) 0.085(2) 0.0610(15) -0.0284(15) -0.0116(14) 0.0183(17)
C26 0.0565(15) 0.0364(13) 0.0457(14) 0.0003(12) 0.0040(12) 0.0006(12)
C9 0.0398(12) 0.0455(15) 0.0585(17) -0.0047(14) 0.0018(11) 0.0064(12)
C27 0.0434(13) 0.0494(15) 0.0451(14) 0.0018(13) 0.0034(11) 0.0067(13)
C8 0.0458(13) 0.0449(15) 0.0500(16) -0.0023(13) 0.0004(12) 0.0058(13)
C14 0.0454(14) 0.0563(18) 0.0495(15) -0.0050(15) 0.0000(12) 0.0134(14)
C11 0.0516(16) 0.062(2) 0.0591(17) 0.0031(17) 0.0059(13) -0.0034(16)
C35 0.0455(13) 0.0458(15) 0.0620(18) -0.0015(15) -0.0058(13) 0.0077(12)
C6 0.0534(15) 0.0519(16) 0.0448(15) 0.0007(14) 0.0072(12) -0.0051(14)
C30 0.0485(14) 0.0525(17) 0.0444(14) -0.0035(14) -0.0014(11) 0.0086(14)
C28 0.0422(13) 0.0574(18) 0.0498(15) 0.0036(14) 0.0050(11) 0.0107(13)
C10 0.0432(13) 0.0503(16) 0.0538(16) -0.0020(14) 0.0015(12) 0.0032(12)
C31 0.0541(17) 0.060(2) 0.067(2) 0.0181(18) 0.0115(16) 0.0051(15)
C16 0.0520(15) 0.0513(17) 0.0514(16) 0.0011(14) 0.0028(12) 0.0133(14)
C29 0.0466(14) 0.066(2) 0.0483(15) 0.0080(16) 0.0056(12) 0.0158(15)
C25 0.0688(19) 0.0497(16) 0.0591(18) -0.0009(15) 0.0161(15) -0.0098(16)
C33 0.0533(16) 0.065(2) 0.063(2) -0.0167(18) -0.0120(15) 0.0168(16)
C15 0.0440(13) 0.0504(16) 0.0518(16) 0.0009(14) 0.0019(12) 0.0093(13)
C13 0.0535(17) 0.0472(17) 0.073(2) -0.0089(16) 0.0068(15) -0.0022(14)
C7 0.0448(13) 0.0478(16) 0.0482(15) -0.0023(13) 0.0020(11) 0.0037(13)
C34 0.0505(15) 0.0538(19) 0.070(2) -0.0091(17) -0.0123(15) 0.0127(14)
C21 0.0616(17) 0.0579(18) 0.0544(17) -0.0027(15) 0.0021(14) 0.0013(16)
C17 0.072(2) 0.069(2) 0.0561(18) 0.0036(17) 0.0136(16) 0.0163(19)
C5 0.096(3) 0.056(2) 0.0561(18) -0.0036(17) 0.0005(18) 0.005(2)
C36 0.0603(17) 0.0511(18) 0.068(2) 0.0076(17) -0.0008(15) 0.0014(15)
C39 0.064(2) 0.0469(18) 0.094(3) -0.008(2) -0.023(2) 0.0091(17)
C22 0.077(2) 0.066(2) 0.0590(19) -0.0060(18) -0.0104(18) -0.0077(19)
C20 0.0568(17) 0.0512(17) 0.0646(19) 0.0017(16) 0.0073(15) 0.0038(15)
C24 0.103(3) 0.057(2) 0.0602(19) -0.0059(18) 0.035(2) -0.018(2)
C18 0.084(3) 0.069(2) 0.068(2) 0.014(2) 0.027(2) 0.011(2)
C23 0.114(3) 0.064(2) 0.0483(18) -0.0049(17) 0.009(2) -0.020(2)
C38 0.070(2) 0.0453(18) 0.109(3) 0.006(2) -0.020(2) -0.0030(17)
C32 0.106(3) 0.059(2) 0.089(3) 0.009(2) 0.031(3) -0.006(2)
C19 0.074(2) 0.057(2) 0.087(3) 0.009(2) 0.021(2) 0.0018(18)
C1 0.072(2) 0.075(3) 0.0580(19) -0.0002(19) -0.0057(16) -0.001(2)
C015 0.070(2) 0.102(3) 0.0499(18) 0.006(2) 0.0088(15) 0.022(2)
C37 0.068(2) 0.056(2) 0.094(3) 0.020(2) -0.001(2) -0.0006(18)
C2 0.097(3) 0.105(4) 0.058(2) -0.004(2) -0.015(2) -0.015(3)
C3 0.147(5) 0.070(3) 0.055(2) -0.013(2) 0.001(2) -0.038(3)
C4 0.156(5) 0.051(2) 0.069(3) -0.006(2) 0.013(3) 0.001(3)
C12 0.118(4) 0.091(3) 0.081(3) -0.020(3) 0.051(3) -0.035(3)

loop_
_atom_type_symbol
_atom_type_description
_atom_type_scat_dispersion_real
_atom_type_scat_dispersion_imag
_atom_type_scat_source
C C 0.0181 0.0091 'International Tables Vol C Tables 4.2.6.8 and 6.1.1.4'
H H 0.0000 0.0000 'International Tables Vol C Tables 4.2.6.8 and 6.1.1.4'
N N 0.0311 0.0180 'International Tables Vol C Tables 4.2.6.8 and 6.1.1.4'
O O 0.0492 0.0322 'International Tables Vol C Tables 4.2.6.8 and 6.1.1.4'

loop_
_geom_angle_atom_site_label_1
_geom_angle_atom_site_label_2
_geom_angle_atom_site_label_3
_geom_angle
_geom_angle_site_symmetry_1
_geom_angle_site_symmetry_3
_geom_angle_publ_flag
C9 N1 C8 110.7(3) . . ?
C9 N1 C14 137.4(3) . . ?
C8 N1 C14 111.9(3) . . ?
C30 N2 C33 112.2(3) . . ?
C29 N2 C30 110.1(3) . . ?
C29 N2 C33 137.4(3) . . ?
C25 C26 C27 121.3(3) . . ?
C25 C26 C21 119.2(3) . . ?
C21 C26 C27 119.6(3) . . ?
N1 C9 C10 106.5(3) . . ?
N1 C9 C13 121.7(3) . . ?
C10 C9 C13 131.8(3) . . ?
C30 C27 C26 125.9(3) . . ?
C30 C27 C28 106.1(3) . . ?
C28 C27 C26 127.8(3) . . ?
N1 C8 C15 108.4(3) . . ?
C7 C8 N1 108.9(3) . . ?
C7 C8 C15 142.6(3) . . ?
O2 C14 N1 125.9(3) . . ?
O2 C14 C16 130.9(3) . . ?
N1 C14 C16 103.2(3) . . ?
O1 C11 C10 121.7(4) . . ?
O1 C11 C12 119.7(4) . . ?
C10 C11 C12 118.5(4) . . ?
C34 C35 C30 107.3(3) . . ?
C36 C35 C30 132.8(3) . . ?
C36 C35 C34 119.9(4) . . ?
C5 C6 C7 121.0(3) . . ?
C1 C6 C7 120.4(3) . . ?
C1 C6 C5 118.6(4) . . ?
N2 C30 C35 106.7(3) . . ?
C27 C30 N2 108.2(3) . . ?
C27 C30 C35 144.9(3) . . ?
C27 C28 C31 128.1(3) . . ?
C29 C28 C27 108.3(3) . . ?
C29 C28 C31 123.2(3) . . ?
C9 C10 C11 123.9(3) . . ?
C9 C10 C7 108.4(3) . . ?
C7 C10 C11 127.4(3) . . ?
O3 C31 C28 119.9(4) . . ?
O3 C31 C32 120.1(4) . . ?
C28 C31 C32 119.9(3) . . ?
C15 C16 C14 109.9(3) . . ?
C17 C16 C14 128.9(3) . . ?
C17 C16 C15 121.2(3) . . ?
N2 C29 C28 107.3(3) . . ?
N2 C29 C015 121.4(4) . . ?
C28 C29 C015 131.1(4) . . ?
C26 C25 H25 120.1 . . ?
C26 C25 C24 119.8(4) . . ?
C24 C25 H25 120.1 . . ?
N2 C33 C34 103.9(3) . . ?
O4 C33 N2 125.0(4) . . ?
O4 C33 C34 131.1(4) . . ?
C16 C15 C8 106.5(3) . . ?
C20 C15 C8 132.8(3) . . ?
C20 C15 C16 120.6(3) . . ?
C9 C13 H13A 109.5 . . ?
C9 C13 H13B 109.5 . . ?
C9 C13 H13C 109.5 . . ?
H13A C13 H13B 109.5 . . ?
H13A C13 H13C 109.5 . . ?
H13B C13 H13C 109.5 . . ?
C8 C7 C6 125.1(3) . . ?
C8 C7 C10 105.6(3) . . ?
C10 C7 C6 129.2(3) . . ?
C35 C34 C33 109.9(3) . . ?
C39 C34 C35 121.6(4) . . ?
C39 C34 C33 128.4(4) . . ?
C26 C21 H21 119.8 . . ?
C26 C21 C22 120.4(3) . . ?
C22 C21 H21 119.8 . . ?
C16 C17 H17 121.0 . . ?
C16 C17 C18 118.0(4) . . ?
C18 C17 H17 121.0 . . ?
C6 C5 H5 119.6 . . ?
C4 C5 C6 120.7(4) . . ?
C4 C5 H5 119.6 . . ?
C35 C36 H36 121.1 . . ?
C35 C36 C37 117.9(4) . . ?
C37 C36 H36 121.1 . . ?
C34 C39 H39 120.8 . . ?
C38 C39 C34 118.4(4) . . ?
C38 C39 H39 120.8 . . ?
C21 C22 H22 120.1 . . ?
C23 C22 C21 119.7(4) . . ?
C23 C22 H22 120.1 . . ?
C15 C20 H20 120.9 . . ?
C15 C20 C19 118.1(4) . . ?
C19 C20 H20 120.9 . . ?
C25 C24 H24 119.8 . . ?
C23 C24 C25 120.4(4) . . ?
C23 C24 H24 119.8 . . ?
C17 C18 H18 119.5 . . ?
C19 C18 C17 120.9(4) . . ?
C19 C18 H18 119.5 . . ?
C22 C23 H23 119.8 . . ?
C24 C23 C22 120.4(4) . . ?
C24 C23 H23 119.8 . . ?
C39 C38 H38 119.7 . . ?
C39 C38 C37 120.5(4) . . ?
C37 C38 H38 119.7 . . ?
C31 C32 H32A 109.5 . . ?
C31 C32 H32B 109.5 . . ?
C31 C32 H32C 109.5 . . ?
H32A C32 H32B 109.5 . . ?
H32A C32 H32C 109.5 . . ?
H32B C32 H32C 109.5 . . ?
C20 C19 H19 119.4 . . ?
C18 C19 C20 121.2(4) . . ?
C18 C19 H19 119.4 . . ?
C6 C1 H1 120.0 . . ?
C6 C1 C2 120.1(5) . . ?
C2 C1 H1 120.0 . . ?
C29 C015 H01A 109.5 . . ?
C29 C015 H01B 109.5 . . ?
C29 C015 H01C 109.5 . . ?
H01A C015 H01B 109.5 . . ?
H01A C015 H01C 109.5 . . ?
H01B C015 H01C 109.5 . . ?
C36 C37 H37 119.2 . . ?
C38 C37 C36 121.6(4) . . ?
C38 C37 H37 119.2 . . ?
C1 C2 H2 119.7 . . ?
C3 C2 C1 120.7(4) . . ?
C3 C2 H2 119.7 . . ?
C2 C3 H3 120.1 . . ?
C2 C3 C4 119.9(4) . . ?
C4 C3 H3 120.1 . . ?
C5 C4 H4 120.0 . . ?
C3 C4 C5 120.0(5) . . ?
C3 C4 H4 120.0 . . ?
C11 C12 H12A 109.5 . . ?
C11 C12 H12B 109.5 . . ?
C11 C12 H12C 109.5 . . ?
H12A C12 H12B 109.5 . . ?
H12A C12 H12C 109.5 . . ?
H12B C12 H12C 109.5 . . ?

loop_
_geom_bond_atom_site_label_1
_geom_bond_atom_site_label_2
_geom_bond_distance
_geom_bond_site_symmetry_2
_geom_bond_publ_flag
O2 C14 1.196(4) . ?
N1 C9 1.370(4) . ?
N1 C8 1.379(4) . ?
N1 C14 1.429(4) . ?
O1 C11 1.217(5) . ?
O3 C31 1.210(5) . ?
N2 C30 1.399(4) . ?
N2 C29 1.369(5) . ?
N2 C33 1.417(5) . ?
O4 C33 1.206(5) . ?
C26 C27 1.476(4) . ?
C26 C25 1.382(5) . ?
C26 C21 1.390(5) . ?
C9 C10 1.379(5) . ?
C9 C13 1.492(5) . ?
C27 C30 1.362(5) . ?
C27 C28 1.462(4) . ?
C8 C15 1.453(5) . ?
C8 C7 1.360(5) . ?
C14 C16 1.492(5) . ?
C11 C10 1.479(5) . ?
C11 C12 1.502(6) . ?
C35 C30 1.461(5) . ?
C35 C34 1.401(5) . ?
C35 C36 1.381(5) . ?
C6 C7 1.475(5) . ?
C6 C5 1.384(6) . ?
C6 C1 1.380(5) . ?
C28 C31 1.486(5) . ?
C28 C29 1.371(5) . ?
C10 C7 1.462(5) . ?
C31 C32 1.490(6) . ?
C16 C15 1.404(5) . ?
C16 C17 1.380(5) . ?
C29 C015 1.502(5) . ?
C25 H25 0.9300 . ?
C25 C24 1.396(5) . ?
C33 C34 1.476(6) . ?
C15 C20 1.381(5) . ?
C13 H13A 0.9600 . ?
C13 H13B 0.9600 . ?
C13 H13C 0.9600 . ?
C34 C39 1.387(6) . ?
C21 H21 0.9300 . ?
C21 C22 1.393(5) . ?
C17 H17 0.9300 . ?
C17 C18 1.389(6) . ?
C5 H5 0.9300 . ?
C5 C4 1.377(6) . ?
C36 H36 0.9300 . ?
C36 C37 1.406(6) . ?
C39 H39 0.9300 . ?
C39 C38 1.377(7) . ?
C22 H22 0.9300 . ?
C22 C23 1.370(7) . ?
C20 H20 0.9300 . ?
C20 C19 1.391(6) . ?
C24 H24 0.9300 . ?
C24 C23 1.368(7) . ?
C18 H18 0.9300 . ?
C18 C19 1.388(6) . ?
C23 H23 0.9300 . ?
C38 H38 0.9300 . ?
C38 C37 1.382(7) . ?
C32 H32A 0.9600 . ?
C32 H32B 0.9600 . ?
C32 H32C 0.9600 . ?
C19 H19 0.9300 . ?
C1 H1 0.9300 . ?
C1 C2 1.382(7) . ?
C015 H01A 0.9600 . ?
C015 H01B 0.9600 . ?
C015 H01C 0.9600 . ?
C37 H37 0.9300 . ?
C2 H2 0.9300 . ?
C2 C3 1.362(8) . ?
C3 H3 0.9300 . ?
C3 C4 1.369(8) . ?
C4 H4 0.9300 . ?
C12 H12A 0.9600 . ?
C12 H12B 0.9600 . ?
C12 H12C 0.9600 . ?
